data_7063142
loop_
_publ_author_name
'Wang, Fei'
'Zhang, Yi'
'Zhou, Wei'
'Long, Zhiqing'
'Xiong, Shenglun'
'Zhang, Qinpeng'
'Sessler, Jonathan L.'
'He, Qing'

_publ_section_title
;
 &#x201C;One-pot&#x201D; synthesis of oligopyrrolic dialdehydes
;
_journal_issue 18
_journal_name_full 'New Journal of Chemistry'
_journal_page_first 8153
_journal_page_last 8157
_journal_paper_doi 10.1039/D4NJ00933A
_journal_volume 48
_journal_year 2024
_chemical_formula_moiety 'C22 H26 N4 O2'
_chemical_formula_sum 'C22 H26 N4 O2'
_chemical_formula_weight 378.47
_chemical_name_systematic WF-2
_space_group_crystal_system monoclinic
_space_group_IT_number 15
_space_group_name_Hall '-C 2yc'
_space_group_name_H-M_alt 'C 1 2/c 1'
_atom_sites_solution_hydrogens geom
_atom_sites_solution_primary dual
_audit_creation_date 2022-02-09
_audit_creation_method
;
Olex2 1.3
(compiled 2020.11.12 svn.r5f609507 for OlexSys, GUI svn.r6408)
;
_audit_update_record
;
2023-10-03 deposited with the CCDC.	2024-04-08 downloaded from the CCDC.
;
_cell_angle_alpha 90
_cell_angle_beta 106.99(3)
_cell_angle_gamma 90
_cell_formula_units_Z 8
_cell_length_a 29.852(15)
_cell_length_b 8.3792(16)
_cell_length_c 16.947(4)
_cell_measurement_reflns_used 174
_cell_measurement_temperature 150.0
_cell_measurement_theta_max 43.12
_cell_measurement_theta_min 6.34
_cell_volume 4054(2)
_computing_cell_refinement 'SAINT V8.40C (?, 2016)'
_computing_data_reduction 'SAINT V8.40C (?, 2016)'
_computing_molecular_graphics 'Olex2 1.3 (Dolomanov et al., 2009)'
_computing_publication_material 'Olex2 1.3 (Dolomanov et al., 2009)'
_computing_structure_refinement 'SHELXL 2018/3 (Sheldrick, 2015)'
_computing_structure_solution 'SHELXT 2018/2 (Sheldrick, 2018)'
_diffrn_ambient_temperature 150.0
_diffrn_measured_fraction_theta_full 0.973
_diffrn_measured_fraction_theta_max 0.973
_diffrn_measurement_device_type 'Bruker APEX-II CCD'
_diffrn_measurement_method '\f and \w scans'
_diffrn_radiation_type CuK\a
_diffrn_radiation_wavelength 1.54178
_diffrn_reflns_av_R_equivalents 0.1291
_diffrn_reflns_av_unetI/netI 0.1236
_diffrn_reflns_Laue_measured_fraction_full 0.973
_diffrn_reflns_Laue_measured_fraction_max 0.973
_diffrn_reflns_limit_h_max 31
_diffrn_reflns_limit_h_min -34
_diffrn_reflns_limit_k_max 9
_diffrn_reflns_limit_k_min -9
_diffrn_reflns_limit_l_max 19
_diffrn_reflns_limit_l_min -15
_diffrn_reflns_number 11024
_diffrn_reflns_point_group_measured_fraction_full 0.973
_diffrn_reflns_point_group_measured_fraction_max 0.973
_diffrn_reflns_theta_full 63.870
_diffrn_reflns_theta_max 63.870
_diffrn_reflns_theta_min 3.096
_diffrn_source_current 1.1
_diffrn_source_power 0.055
_diffrn_source_voltage 50.0
_diffrn_standards_number 0
_exptl_absorpt_coefficient_mu 0.650
_exptl_absorpt_correction_T_max 0.7524
_exptl_absorpt_correction_T_min 0.4280
_exptl_absorpt_correction_type none
_exptl_crystal_colour 'clear yellowish colourless'
_exptl_crystal_colour_lustre clear
_exptl_crystal_colour_modifier yellowish
_exptl_crystal_colour_primary colourless
_exptl_crystal_density_diffrn 1.240
_exptl_crystal_description needle
_exptl_crystal_F_000 1616
_exptl_crystal_preparation 'THF ANN nhexane'
_exptl_crystal_recrystallization_method 'nhexane to THF'
_exptl_crystal_size_max 0.1
_exptl_crystal_size_mid 0.02
_exptl_crystal_size_min 0.01
_refine_diff_density_max 0.561
_refine_diff_density_min -0.397
_refine_diff_density_rms 0.117
_refine_ls_extinction_coef 0.0028(7)
_refine_ls_extinction_expression Fc^*^=kFc[1+0.001xFc^2^\l^3^/sin(2\q)]^-1/4^
_refine_ls_extinction_method 'SHELXL-2018/3 (Sheldrick 2018)'
_refine_ls_goodness_of_fit_ref 1.069
_refine_ls_hydrogen_treatment constr
_refine_ls_matrix_type full
_refine_ls_number_parameters 258
_refine_ls_number_reflns 3265
_refine_ls_number_restraints 1
_refine_ls_restrained_S_all 1.069
_refine_ls_R_factor_all 0.2199
_refine_ls_R_factor_gt 0.1445
_refine_ls_shift/su_max 0.000
_refine_ls_shift/su_mean 0.000
_refine_ls_structure_factor_coef Fsqd
_refine_ls_weighting_details 'w=1/[\s^2^(Fo^2^)+(0.2800P)^2^] where P=(Fo^2^+2Fc^2^)/3'
_refine_ls_weighting_scheme calc
_refine_ls_wR_factor_gt 0.3864
_refine_ls_wR_factor_ref 0.4465
_reflns_Friedel_coverage 0.000
_reflns_number_gt 1537
_reflns_number_total 3265
_reflns_threshold_expression 'I > 2\s(I)'
_cod_data_source_file d4nj00933a2.cif
_cod_data_source_block cu_20211202_wf_2_0m
_cod_depositor_comments 'Adding full bibliography for 7063139--7063144.cif.'
_cod_database_code 7063142
_shelx_shelxl_version_number 2018/3
_shelx_space_group_comment
;
The symmetry employed for this shelxl refinement is uniquely defined
by the following loop, which should always be used as a source of
symmetry information in preference to the above space-group names.
They are only intended as comments.
;
_shelx_estimated_absorpt_t_max 0.994
_shelx_estimated_absorpt_t_min 0.938
_olex2_refinement_description
;
1. Fixed Uiso
 At 1.2 times of:
  All C(H) groups, All C(H,H) groups, All N(H) groups
 At 1.5 times of:
  All C(H,H,H) groups
2. Restrained distances
 C4-C3
 1.51 with sigma of 0.02
3.a Secondary CH2 refined with riding coordinates:
 C4(H4A,H4B), C19(H19A,H19B), C16(H16A,H16B), C7(H7A,H7B)
3.b Aromatic/amide H refined with riding coordinates:
 N4(H4), N1(H1), C12(H12), C1(H1A), C22(H22), C11(H11)
3.c Idealised Me refined as rotating group:
 C5(H5A,H5B,H5C), C20(H20A,H20B,H20C), C17(H17A,H17B,H17C), C8(H8A,H8B,H8C)
;
_olex2_submission_original_sample_id WF-2
_olex2_submission_special_instructions 'No special instructions were received'

loop_
_space_group_symop_operation_xyz
'x, y, z'
'-x, y, -z+1/2'
'x+1/2, y+1/2, z'
'-x+1/2, y+1/2, -z+1/2'
'-x, -y, -z'
'x, -y, z-1/2'
'-x+1/2, -y+1/2, -z'
'x+1/2, -y+1/2, z-1/2'

loop_
_atom_site_label
_atom_site_type_symbol
_atom_site_fract_x
_atom_site_fract_y
_atom_site_fract_z
_atom_site_U_iso_or_equiv
_atom_site_adp_type
_atom_site_occupancy
_atom_site_site_symmetry_order
_atom_site_calc_flag
_atom_site_refinement_flags_posn
_atom_site_refinement_flags_adp
_atom_site_refinement_flags_occupancy
_atom_site_disorder_assembly
_atom_site_disorder_group
O2 O 0.4836(2) 1.1440(6) 0.4270(4) 0.0609(17) Uani 1 1 d . . . . .
O1 O 0.4757(2) 0.3704(6) 0.5634(3) 0.0603(17) Uani 1 1 d . . . . .
N4 N 0.5769(3) 1.0251(7) 0.4821(4) 0.0489(18) Uani 1 1 d . . . . .
H4 H 0.558121 0.958051 0.496834 0.059 Uiso 1 1 calc R U . . .
N1 N 0.5718(3) 0.4609(7) 0.5889(4) 0.0495(18) Uani 1 1 d . . . . .
H1 H 0.553509 0.534839 0.559196 0.059 Uiso 1 1 calc R U . . .
N2 N 0.6863(3) 0.5559(8) 0.5757(5) 0.062(2) Uani 1 1 d . . . . .
N3 N 0.6882(3) 0.8179(7) 0.5185(5) 0.062(2) Uani 1 1 d . . . . .
C9 C 0.6192(3) 0.4619(8) 0.6119(5) 0.050(2) Uani 1 1 d . . . . .
C18 C 0.6038(3) 1.2404(8) 0.4308(5) 0.047(2) Uani 1 1 d . . . . .
C15 C 0.6421(3) 1.1356(9) 0.4644(5) 0.053(2) Uani 1 1 d . . . . .
C21 C 0.5636(3) 1.1691(9) 0.4426(5) 0.052(2) Uani 1 1 d . . . . .
C2 C 0.5569(3) 0.3266(8) 0.6194(5) 0.048(2) Uani 1 1 d . . . . .
C6 C 0.6357(3) 0.3258(8) 0.6606(5) 0.054(2) Uani 1 1 d . . . . .
C12 C 0.6229(3) 0.7403(8) 0.5619(5) 0.052(2) Uani 1 1 d . . . . .
H12 H 0.593597 0.764493 0.570441 0.063 Uiso 1 1 calc R U . . .
C14 C 0.6235(3) 1.0031(8) 0.4945(5) 0.051(2) Uani 1 1 d . . . . .
C4 C 0.5951(3) 0.0934(8) 0.7144(5) 0.057(2) Uani 1 1 d D . . . .
H4A H 0.625411 0.036448 0.725879 0.068 Uiso 1 1 calc R U . . .
H4B H 0.570320 0.021849 0.681281 0.068 Uiso 1 1 calc R U . . .
C13 C 0.6459(3) 0.8508(9) 0.5280(5) 0.053(2) Uani 1 1 d . . . . .
C10 C 0.6443(3) 0.5891(9) 0.5839(5) 0.056(2) Uani 1 1 d . . . . .
C3 C 0.5969(3) 0.2412(9) 0.6660(5) 0.056(2) Uani 1 1 d D . . . .
C19 C 0.6050(4) 1.3932(8) 0.3854(5) 0.059(2) Uani 1 1 d . . . . .
H19A H 0.637800 1.430993 0.398744 0.070 Uiso 1 1 calc R U . . .
H19B H 0.586695 1.475274 0.404484 0.070 Uiso 1 1 calc R U . . .
C1 C 0.5085(4) 0.2874(9) 0.6052(5) 0.056(2) Uani 1 1 d . . . . .
H1A H 0.501026 0.192263 0.629174 0.067 Uiso 1 1 calc R U . . .
C22 C 0.5165(3) 1.2206(9) 0.4172(5) 0.053(2) Uani 1 1 d . . . . .
H22 H 0.509848 1.321388 0.390687 0.064 Uiso 1 1 calc R U . . .
C5 C 0.5852(4) 0.1319(11) 0.7961(6) 0.073(3) Uani 1 1 d . . . . .
H5A H 0.555964 0.192462 0.785077 0.109 Uiso 1 1 calc R U . . .
H5B H 0.611043 0.195538 0.830915 0.109 Uiso 1 1 calc R U . . .
H5C H 0.582360 0.032332 0.824577 0.109 Uiso 1 1 calc R U . . .
C16 C 0.6916(3) 1.1647(9) 0.4628(6) 0.062(2) Uani 1 1 d . . . . .
H16A H 0.713359 1.104340 0.508368 0.075 Uiso 1 1 calc R U . . .
H16B H 0.698988 1.279600 0.472406 0.075 Uiso 1 1 calc R U . . .
C11 C 0.7065(4) 0.6738(9) 0.5447(6) 0.068(3) Uani 1 1 d . . . . .
H11 H 0.737068 0.653290 0.540887 0.081 Uiso 1 1 calc R U . . .
C7 C 0.6859(3) 0.2828(10) 0.7001(6) 0.068(3) Uani 1 1 d . . . . .
H7A H 0.703213 0.291678 0.658606 0.082 Uiso 1 1 calc R U . . .
H7B H 0.687737 0.170387 0.718732 0.082 Uiso 1 1 calc R U . . .
C20 C 0.5847(4) 1.3734(10) 0.2896(6) 0.076(3) Uani 1 1 d . . . . .
H20A H 0.590118 1.471567 0.262261 0.114 Uiso 1 1 calc R U . . .
H20B H 0.550953 1.352552 0.275290 0.114 Uiso 1 1 calc R U . . .
H20C H 0.600252 1.283878 0.271218 0.114 Uiso 1 1 calc R U . . .
C17 C 0.6998(4) 1.1152(11) 0.3810(6) 0.072(3) Uani 1 1 d . . . . .
H17A H 0.678900 1.176242 0.335738 0.108 Uiso 1 1 calc R U . . .
H17B H 0.693321 1.000968 0.371742 0.108 Uiso 1 1 calc R U . . .
H17C H 0.732437 1.136669 0.383304 0.108 Uiso 1 1 calc R U . . .
C8 C 0.7093(5) 0.3886(14) 0.7733(9) 0.112(5) Uani 1 1 d . . . . .
H8A H 0.703669 0.500882 0.757287 0.168 Uiso 1 1 calc R U . . .
H8B H 0.743073 0.367818 0.791072 0.168 Uiso 1 1 calc R U . . .
H8C H 0.696234 0.365393 0.818828 0.168 Uiso 1 1 calc R U . . .

loop_
_atom_site_aniso_label
_atom_site_aniso_U_11
_atom_site_aniso_U_22
_atom_site_aniso_U_33
_atom_site_aniso_U_23
_atom_site_aniso_U_13
_atom_site_aniso_U_12
O2 0.086(5) 0.052(3) 0.058(4) -0.002(3) 0.041(3) -0.006(3)
O1 0.087(4) 0.050(3) 0.049(3) 0.003(3) 0.028(3) -0.005(3)
N4 0.073(5) 0.044(3) 0.040(4) 0.007(3) 0.032(3) 0.001(3)
N1 0.078(5) 0.037(3) 0.047(4) 0.002(3) 0.040(4) 0.004(3)
N2 0.085(6) 0.047(4) 0.065(5) 0.009(3) 0.040(4) 0.002(4)
N3 0.086(6) 0.046(4) 0.064(5) 0.012(3) 0.036(4) 0.005(3)
C9 0.084(7) 0.042(4) 0.038(5) 0.005(3) 0.041(4) 0.000(4)
C18 0.069(5) 0.039(3) 0.045(5) -0.006(3) 0.036(4) 0.001(4)
C15 0.071(6) 0.043(4) 0.050(5) -0.003(4) 0.025(4) -0.003(4)
C21 0.081(6) 0.046(4) 0.041(5) 0.002(3) 0.037(4) 0.001(4)
C2 0.080(6) 0.036(3) 0.042(5) -0.002(3) 0.041(4) 0.003(4)
C6 0.083(6) 0.038(4) 0.047(5) 0.008(3) 0.029(4) 0.000(4)
C12 0.075(6) 0.038(4) 0.053(5) -0.003(4) 0.034(4) 0.004(4)
C14 0.074(6) 0.037(4) 0.048(5) 0.009(3) 0.028(4) 0.001(3)
C4 0.087(6) 0.044(4) 0.053(5) 0.011(4) 0.041(5) 0.003(4)
C13 0.069(6) 0.042(4) 0.053(5) 0.002(4) 0.027(4) 0.007(4)
C10 0.077(6) 0.043(4) 0.052(5) 0.002(4) 0.026(5) 0.002(4)
C3 0.076(6) 0.042(4) 0.059(6) -0.007(4) 0.032(5) 0.004(4)
C19 0.100(7) 0.041(4) 0.051(5) 0.001(4) 0.046(5) 0.001(4)
C1 0.099(7) 0.038(4) 0.043(5) -0.001(4) 0.040(5) 0.004(4)
C22 0.086(7) 0.038(4) 0.049(5) -0.005(3) 0.041(5) -0.002(4)
C5 0.109(8) 0.067(5) 0.052(5) 0.008(5) 0.038(5) 0.000(5)
C16 0.072(6) 0.050(4) 0.071(6) 0.014(4) 0.030(5) -0.003(4)
C11 0.089(7) 0.044(4) 0.085(7) 0.013(4) 0.049(6) 0.010(4)
C7 0.075(7) 0.063(5) 0.077(7) 0.024(5) 0.039(5) -0.003(4)
C20 0.146(10) 0.050(5) 0.049(5) 0.011(4) 0.054(6) -0.005(5)
C17 0.089(7) 0.080(6) 0.055(6) 0.005(5) 0.035(5) 0.002(5)
C8 0.105(10) 0.107(9) 0.102(10) 0.010(8) -0.003(8) -0.009(7)

loop_
_atom_type_symbol
_atom_type_description
_atom_type_scat_dispersion_real
_atom_type_scat_dispersion_imag
_atom_type_scat_source
C C 0.0181 0.0091 'International Tables Vol C Tables 4.2.6.8 and 6.1.1.4'
H H 0.0000 0.0000 'International Tables Vol C Tables 4.2.6.8 and 6.1.1.4'
N N 0.0311 0.0180 'International Tables Vol C Tables 4.2.6.8 and 6.1.1.4'
O O 0.0492 0.0322 'International Tables Vol C Tables 4.2.6.8 and 6.1.1.4'

loop_
_geom_angle_atom_site_label_1
_geom_angle_atom_site_label_2
_geom_angle_atom_site_label_3
_geom_angle
_geom_angle_site_symmetry_1
_geom_angle_site_symmetry_3
_geom_angle_publ_flag
C21 N4 H4 125.4 . . ?
C14 N4 H4 125.4 . . ?
C14 N4 C21 109.3(7) . . ?
C9 N1 H1 125.5 . . ?
C9 N1 C2 108.9(7) . . ?
C2 N1 H1 125.5 . . ?
C10 N2 C11 115.6(7) . . ?
C11 N3 C13 116.6(7) . . ?
N1 C9 C6 108.7(7) . . ?
N1 C9 C10 120.3(7) . . ?
C6 C9 C10 131.0(9) . . ?
C15 C18 C19 126.5(8) . . ?
C21 C18 C15 107.4(7) . . ?
C21 C18 C19 125.9(8) . . ?
C18 C15 C16 124.8(7) . . ?
C14 C15 C18 106.1(8) . . ?
C14 C15 C16 129.0(8) . . ?
N4 C21 C18 107.7(7) . . ?
N4 C21 C22 122.3(8) . . ?
C18 C21 C22 129.9(7) . . ?
N1 C2 C3 108.2(8) . . ?
N1 C2 C1 123.3(7) . . ?
C3 C2 C1 128.5(7) . . ?
C9 C6 C7 126.1(8) . . ?
C3 C6 C9 107.2(8) . . ?
C3 C6 C7 126.6(7) . . ?
C13 C12 H12 120.9 . . ?
C13 C12 C10 118.1(8) . . ?
C10 C12 H12 120.9 . . ?
N4 C14 C15 109.4(7) . . ?
N4 C14 C13 120.4(7) . . ?
C15 C14 C13 129.9(9) . . ?
H4A C4 H4B 108.0 . . ?
C3 C4 H4A 109.3 . . ?
C3 C4 H4B 109.3 . . ?
C3 C4 C5 111.6(7) . . ?
C5 C4 H4A 109.3 . . ?
C5 C4 H4B 109.3 . . ?
N3 C13 C12 120.8(7) . . ?
N3 C13 C14 117.8(7) . . ?
C12 C13 C14 121.3(8) . . ?
N2 C10 C9 118.1(7) . . ?
N2 C10 C12 121.6(8) . . ?
C12 C10 C9 120.2(9) . . ?
C2 C3 C4 124.4(8) . . ?
C6 C3 C2 106.9(7) . . ?
C6 C3 C4 128.6(8) . . ?
C18 C19 H19A 109.1 . . ?
C18 C19 H19B 109.1 . . ?
C18 C19 C20 112.4(7) . . ?
H19A C19 H19B 107.9 . . ?
C20 C19 H19A 109.1 . . ?
C20 C19 H19B 109.1 . . ?
O1 C1 C2 123.8(7) . . ?
O1 C1 H1A 118.1 . . ?
C2 C1 H1A 118.1 . . ?
O2 C22 C21 124.4(7) . . ?
O2 C22 H22 117.8 . . ?
C21 C22 H22 117.8 . . ?
C4 C5 H5A 109.5 . . ?
C4 C5 H5B 109.5 . . ?
C4 C5 H5C 109.5 . . ?
H5A C5 H5B 109.5 . . ?
H5A C5 H5C 109.5 . . ?
H5B C5 H5C 109.5 . . ?
C15 C16 H16A 109.0 . . ?
C15 C16 H16B 109.0 . . ?
C15 C16 C17 112.9(8) . . ?
H16A C16 H16B 107.8 . . ?
C17 C16 H16A 109.0 . . ?
C17 C16 H16B 109.0 . . ?
N2 C11 N3 127.3(9) . . ?
N2 C11 H11 116.4 . . ?
N3 C11 H11 116.4 . . ?
C6 C7 H7A 109.0 . . ?
C6 C7 H7B 109.0 . . ?
C6 C7 C8 112.8(9) . . ?
H7A C7 H7B 107.8 . . ?
C8 C7 H7A 109.0 . . ?
C8 C7 H7B 109.0 . . ?
C19 C20 H20A 109.5 . . ?
C19 C20 H20B 109.5 . . ?
C19 C20 H20C 109.5 . . ?
H20A C20 H20B 109.5 . . ?
H20A C20 H20C 109.5 . . ?
H20B C20 H20C 109.5 . . ?
C16 C17 H17A 109.5 . . ?
C16 C17 H17B 109.5 . . ?
C16 C17 H17C 109.5 . . ?
H17A C17 H17B 109.5 . . ?
H17A C17 H17C 109.5 . . ?
H17B C17 H17C 109.5 . . ?
C7 C8 H8A 109.5 . . ?
C7 C8 H8B 109.5 . . ?
C7 C8 H8C 109.5 . . ?
H8A C8 H8B 109.5 . . ?
H8A C8 H8C 109.5 . . ?
H8B C8 H8C 109.5 . . ?

loop_
_geom_bond_atom_site_label_1
_geom_bond_atom_site_label_2
_geom_bond_distance
_geom_bond_site_symmetry_2
_geom_bond_publ_flag
O2 C22 1.223(10) . ?
O1 C1 1.241(10) . ?
N4 H4 0.8800 . ?
N4 C21 1.381(9) . ?
N4 C14 1.356(11) . ?
N1 H1 0.8800 . ?
N1 C9 1.354(11) . ?
N1 C2 1.366(9) . ?
N2 C10 1.332(11) . ?
N2 C11 1.340(11) . ?
N3 C13 1.349(11) . ?
N3 C11 1.346(10) . ?
C9 C6 1.410(10) . ?
C9 C10 1.459(11) . ?
C18 C15 1.422(11) . ?
C18 C21 1.405(12) . ?
C18 C19 1.499(11) . ?
C15 C14 1.403(11) . ?
C15 C16 1.508(12) . ?
C21 C22 1.414(12) . ?
C2 C3 1.417(12) . ?
C2 C1 1.433(12) . ?
C6 C3 1.384(12) . ?
C6 C7 1.496(13) . ?
C12 H12 0.9500 . ?
C12 C13 1.373(12) . ?
C12 C10 1.419(10) . ?
C14 C13 1.475(10) . ?
C4 H4A 0.9900 . ?
C4 H4B 0.9900 . ?
C4 C3 1.496(10) . ?
C4 C5 1.532(13) . ?
C19 H19A 0.9900 . ?
C19 H19B 0.9900 . ?
C19 C20 1.568(13) . ?
C1 H1A 0.9500 . ?
C22 H22 0.9500 . ?
C5 H5A 0.9800 . ?
C5 H5B 0.9800 . ?
C5 H5C 0.9800 . ?
C16 H16A 0.9900 . ?
C16 H16B 0.9900 . ?
C16 C17 1.533(13) . ?
C11 H11 0.9500 . ?
C7 H7A 0.9900 . ?
C7 H7B 0.9900 . ?
C7 C8 1.518(16) . ?
C20 H20A 0.9800 . ?
C20 H20B 0.9800 . ?
C20 H20C 0.9800 . ?
C17 H17A 0.9800 . ?
C17 H17B 0.9800 . ?
C17 H17C 0.9800 . ?
C8 H8A 0.9800 . ?
C8 H8B 0.9800 . ?
C8 H8C 0.9800 . ?

loop_
_geom_torsion_atom_site_label_1
_geom_torsion_atom_site_label_2
_geom_torsion_atom_site_label_3
_geom_torsion_atom_site_label_4
_geom_torsion
_geom_torsion_site_symmetry_1
_geom_torsion_site_symmetry_2
_geom_torsion_site_symmetry_3
_geom_torsion_site_symmetry_4
_geom_torsion_publ_flag
N4 C21 C22 O2 -0.4(12) . . . . ?
N4 C14 C13 N3 162.3(8) . . . . ?
N4 C14 C13 C12 -12.6(12) . . . . ?
N1 C9 C6 C3 0.5(9) . . . . ?
N1 C9 C6 C7 -178.6(8) . . . . ?
N1 C9 C10 N2 -151.4(8) . . . . ?
N1 C9 C10 C12 25.1(11) . . . . ?
N1 C2 C3 C6 -1.6(9) . . . . ?
N1 C2 C3 C4 175.3(7) . . . . ?
N1 C2 C1 O1 0.8(12) . . . . ?
C9 N1 C2 C3 1.9(8) . . . . ?
C9 N1 C2 C1 -179.0(7) . . . . ?
C9 C6 C3 C2 0.7(9) . . . . ?
C9 C6 C3 C4 -176.0(8) . . . . ?
C9 C6 C7 C8 72.5(12) . . . . ?
C18 C15 C14 N4 -1.1(9) . . . . ?
C18 C15 C14 C13 173.0(8) . . . . ?
C18 C15 C16 C17 -82.8(10) . . . . ?
C18 C21 C22 O2 175.7(8) . . . . ?
C15 C18 C21 N4 -0.1(9) . . . . ?
C15 C18 C21 C22 -176.7(8) . . . . ?
C15 C18 C19 C20 101.3(11) . . . . ?
C15 C14 C13 N3 -11.3(13) . . . . ?
C15 C14 C13 C12 173.8(8) . . . . ?
C21 N4 C14 C15 1.1(9) . . . . ?
C21 N4 C14 C13 -173.7(7) . . . . ?
C21 C18 C15 C14 0.7(9) . . . . ?
C21 C18 C15 C16 178.5(8) . . . . ?
C21 C18 C19 C20 -73.8(11) . . . . ?
C2 N1 C9 C6 -1.5(8) . . . . ?
C2 N1 C9 C10 176.9(7) . . . . ?
C6 C9 C10 N2 26.6(13) . . . . ?
C6 C9 C10 C12 -156.9(8) . . . . ?
C14 N4 C21 C18 -0.6(8) . . . . ?
C14 N4 C21 C22 176.3(7) . . . . ?
C14 C15 C16 C17 94.4(10) . . . . ?
C13 N3 C11 N2 3.5(15) . . . . ?
C13 C12 C10 N2 2.9(13) . . . . ?
C13 C12 C10 C9 -173.5(8) . . . . ?
C10 N2 C11 N3 -2.8(14) . . . . ?
C10 C9 C6 C3 -177.7(8) . . . . ?
C10 C9 C6 C7 3.3(14) . . . . ?
C10 C12 C13 N3 -2.2(12) . . . . ?
C10 C12 C13 C14 172.6(7) . . . . ?
C3 C2 C1 O1 179.8(8) . . . . ?
C3 C6 C7 C8 -106.3(11) . . . . ?
C19 C18 C15 C14 -175.1(7) . . . . ?
C19 C18 C15 C16 2.6(13) . . . . ?
C19 C18 C21 N4 175.8(7) . . . . ?
C19 C18 C21 C22 -0.8(13) . . . . ?
C1 C2 C3 C6 179.4(7) . . . . ?
C1 C2 C3 C4 -3.8(13) . . . . ?
C5 C4 C3 C2 -77.6(11) . . . . ?
C5 C4 C3 C6 98.5(11) . . . . ?
C16 C15 C14 N4 -178.7(8) . . . . ?
C16 C15 C14 C13 -4.6(15) . . . . ?
C11 N2 C10 C9 175.8(8) . . . . ?
C11 N2 C10 C12 -0.6(12) . . . . ?
C11 N3 C13 C12 -0.8(13) . . . . ?
C11 N3 C13 C14 -175.8(8) . . . . ?
C7 C6 C3 C2 179.7(8) . . . . ?
C7 C6 C3 C4 3.0(15) . . . . ?
